data_1546539
loop_
_publ_author_name
'Ishido, Yuki'
'Kanbayashi, Naoya'
'Okamura, Taka-aki'
'Onitsuka, Kiyotaka'

_publ_section_title
;
 Synthesis of Nonnatural Helical Polypeptide via Asymmetric Polymerization
 and Reductive Cleavage of N--O Bond
;
_journal_issue 14
_journal_name_full Macromolecules
_journal_page_first 5301
_journal_paper_doi 10.1021/acs.macromol.7b01426
_journal_volume 50
_journal_year 2017
_chemical_formula_moiety 'C18 H21 N O S'
_chemical_formula_sum 'C18 H21 N O S'
_chemical_formula_weight 299.42
_chemical_name_systematic
;
PhCH(CH2CH2SEt)NHCOPh
;
_space_group_crystal_system orthorhombic
_space_group_IT_number 29
_space_group_name_Hall 'P 2c -2ac'
_space_group_name_H-M_alt 'P c a 21'
_symmetry_space_group_name_Hall 'P 2c -2ac'
_symmetry_space_group_name_H-M 'P c a 21'
_atom_sites_solution_hydrogens geom
_audit_creation_method SHELXL-2014/7
_cell_angle_alpha 90
_cell_angle_beta 90
_cell_angle_gamma 90
_cell_formula_units_Z 4
_cell_length_a 16.9235(14)
_cell_length_b 9.5861(7)
_cell_length_c 9.9959(7)
_cell_measurement_reflns_used 6287
_cell_measurement_temperature 200
_cell_measurement_theta_max 27.43
_cell_measurement_theta_min 3.15
_cell_volume 1621.6(2)
_computing_cell_refinement 'RAPID AUTO (Rigaku, 2006)'
_computing_data_collection 'RAPID AUTO (Rigaku, 2006)'
_computing_data_reduction 'RAPID AUTO (Rigaku, 2006)'
_computing_molecular_graphics 'CrystalStructure 4.2 (Rigaku, 2015)'
_computing_publication_material 'CrystalStructure 4.2 (Rigaku, 2015)'
_computing_structure_refinement 'SHELXL-2014/7 (Sheldrick, 2008)'
_computing_structure_solution 'SIR92 (Altomare, et al., 1994)'
_diffrn_ambient_temperature 200
_diffrn_detector_area_resol_mean 10.000
_diffrn_measured_fraction_theta_full 0.998
_diffrn_measured_fraction_theta_max 0.998
_diffrn_measurement_device_type 'Rigaku R-AXIS RAPID II'
_diffrn_measurement_method \w
_diffrn_radiation_type MoK\a
_diffrn_radiation_wavelength 0.71075
_diffrn_reflns_av_R_equivalents 0.1169
_diffrn_reflns_av_unetI/netI 0.0938
_diffrn_reflns_Laue_measured_fraction_full 0.998
_diffrn_reflns_Laue_measured_fraction_max 0.998
_diffrn_reflns_limit_h_max 20
_diffrn_reflns_limit_h_min -20
_diffrn_reflns_limit_k_max 11
_diffrn_reflns_limit_k_min -11
_diffrn_reflns_limit_l_max 11
_diffrn_reflns_limit_l_min -11
_diffrn_reflns_number 11571
_diffrn_reflns_point_group_measured_fraction_full 0.999
_diffrn_reflns_point_group_measured_fraction_max 0.999
_diffrn_reflns_theta_full 24.998
_diffrn_reflns_theta_max 24.998
_diffrn_reflns_theta_min 3.154
_diffrn_source
;
 MicroMax-007HF microfocus rotating anode X-ray generator
;
_exptl_absorpt_coefficient_mu 0.198
_exptl_absorpt_correction_T_max 0.996
_exptl_absorpt_correction_T_min 0.393
_exptl_absorpt_correction_type multi-scan
_exptl_absorpt_process_details 'ABSCOR (Rigaku, 1995)'
_exptl_crystal_colour colorless
_exptl_crystal_density_diffrn 1.226
_exptl_crystal_density_method 'not measured'
_exptl_crystal_description platelet
_exptl_crystal_F_000 640
_exptl_crystal_size_max 0.250
_exptl_crystal_size_mid 0.050
_exptl_crystal_size_min 0.020
_refine_diff_density_max 0.224
_refine_diff_density_min -0.190
_refine_diff_density_rms 0.043
_refine_ls_abs_structure_details
;
 Flack x determined using 585 quotients [(I+)-(I-)]/[(I+)+(I-)]
 (Parsons, Flack and Wagner, Acta Cryst. B69 (2013) 249-259).
;
_refine_ls_abs_structure_Flack 0.17(10)
_refine_ls_extinction_method none
_refine_ls_goodness_of_fit_ref 1.021
_refine_ls_hydrogen_treatment constr
_refine_ls_matrix_type full
_refine_ls_number_parameters 190
_refine_ls_number_reflns 2856
_refine_ls_number_restraints 1
_refine_ls_restrained_S_all 1.021
_refine_ls_R_factor_all 0.1063
_refine_ls_R_factor_gt 0.0579
_refine_ls_shift/su_max 0.000
_refine_ls_shift/su_mean 0.000
_refine_ls_structure_factor_coef Fsqd
_refine_ls_weighting_details 'w=1/[\s^2^(Fo^2^)+(0.0398P)^2^] where P=(Fo^2^+2Fc^2^)/3'
_refine_ls_weighting_scheme calc
_refine_ls_wR_factor_gt 0.0961
_refine_ls_wR_factor_ref 0.1097
_reflns_Friedel_coverage 0.879
_reflns_Friedel_fraction_full 1.000
_reflns_Friedel_fraction_max 1.000
_reflns_number_gt 1847
_reflns_number_total 2856
_reflns_threshold_expression 'I > 2\s(I)'
_cod_data_source_file ma7b01426_si_002.cif
_cod_data_source_block YI-P0i
_cod_depositor_comments 'Adding full bibliography for 1546539.cif.'
_cod_database_code 1546539
_shelx_shelxl_version_number 2014/7
_shelx_space_group_comment
;
The symmetry employed for this shelxl refinement is uniquely defined
by the following loop, which should always be used as a source of
symmetry information in preference to the above space-group names.
They are only intended as comments.
;
_shelx_estimated_absorpt_t_min 0.952
_shelx_estimated_absorpt_t_max 0.996

loop_
_space_group_symop_operation_xyz
'x, y, z'
'-x, -y, z+1/2'
'-x+1/2, y, z+1/2'
'x+1/2, -y, z'

loop_
_atom_site_label
_atom_site_type_symbol
_atom_site_fract_x
_atom_site_fract_y
_atom_site_fract_z
_atom_site_U_iso_or_equiv
_atom_site_adp_type
_atom_site_occupancy
_atom_site_site_symmetry_order
_atom_site_calc_flag
_atom_site_refinement_flags_posn
_atom_site_refinement_flags_adp
S1 S 0.73435(9) 0.85931(16) 0.49740(14) 0.0505(5) Uani 1 1 d . .
O1 O 0.7711(2) 0.3774(4) 0.9358(3) 0.0444(11) Uani 1 1 d . .
N1 N 0.7473(3) 0.4323(4) 0.7206(4) 0.0344(11) Uani 1 1 d . .
H01 H 0.7594 0.4180 0.6361 0.041 Uiso 1 1 calc R U
C1 C 0.5521(4) 0.5198(6) 0.8646(5) 0.0411(15) Uani 1 1 d . .
H1 H 0.5684 0.5956 0.9193 0.049 Uiso 1 1 calc R U
C2 C 0.4767(4) 0.4675(7) 0.8780(6) 0.0540(18) Uani 1 1 d . .
H2 H 0.4414 0.5080 0.9407 0.065 Uiso 1 1 calc R U
C3 C 0.4525(4) 0.3564(7) 0.8006(6) 0.0546(18) Uani 1 1 d . .
H3 H 0.4007 0.3195 0.8104 0.066 Uiso 1 1 calc R U
C4 C 0.5039(4) 0.2995(6) 0.7091(6) 0.0541(18) Uani 1 1 d . .
H4 H 0.4873 0.2237 0.6547 0.065 Uiso 1 1 calc R U
C5 C 0.5800(4) 0.3519(6) 0.6958(6) 0.0466(16) Uani 1 1 d . .
H5 H 0.6153 0.3107 0.6334 0.056 Uiso 1 1 calc R U
C6 C 0.6048(4) 0.4640(6) 0.7728(5) 0.0341(14) Uani 1 1 d . .
C7 C 0.6842(4) 0.5312(5) 0.7532(5) 0.0345(14) Uani 1 1 d . .
H7 H 0.6988 0.5791 0.8386 0.041 Uiso 1 1 calc R U
C8 C 0.7871(3) 0.3632(6) 0.8155(5) 0.0333(14) Uani 1 1 d . .
C9 C 0.8529(3) 0.2709(5) 0.7715(5) 0.0334(14) Uani 1 1 d . .
C10 C 0.8782(3) 0.1651(6) 0.8570(5) 0.0414(15) Uani 1 1 d . .
H10 H 0.8512 0.1490 0.9390 0.050 Uiso 1 1 calc R U
C11 C 0.9428(4) 0.0833(7) 0.8224(6) 0.0537(18) Uani 1 1 d . .
H11 H 0.9596 0.0108 0.8806 0.064 Uiso 1 1 calc R U
C12 C 0.9828(4) 0.1065(6) 0.7045(7) 0.0529(17) Uani 1 1 d . .
H12 H 1.0273 0.0509 0.6818 0.063 Uiso 1 1 calc R U
C13 C 0.9580(4) 0.2096(6) 0.6206(6) 0.0478(17) Uani 1 1 d . .
H13 H 0.9859 0.2260 0.5397 0.057 Uiso 1 1 calc R U
C14 C 0.8930(3) 0.2908(6) 0.6514(5) 0.0399(15) Uani 1 1 d . .
H14 H 0.8757 0.3604 0.5904 0.048 Uiso 1 1 calc R U
C15 C 0.6788(3) 0.6428(6) 0.6430(5) 0.0380(14) Uani 1 1 d . .
H15A H 0.6648 0.5965 0.5577 0.046 Uiso 1 1 calc R U
H15B H 0.6355 0.7080 0.6656 0.046 Uiso 1 1 calc R U
C16 C 0.7543(4) 0.7266(5) 0.6220(5) 0.0402(15) Uani 1 1 d . .
H16A H 0.7973 0.6646 0.5910 0.048 Uiso 1 1 calc R U
H16B H 0.7708 0.7706 0.7071 0.048 Uiso 1 1 calc R U
C17 C 0.8334(4) 0.9300(6) 0.4737(7) 0.0621(19) Uani 1 1 d . .
H17A H 0.8533 0.9668 0.5600 0.074 Uiso 1 1 calc R U
H17B H 0.8694 0.8545 0.4444 0.074 Uiso 1 1 calc R U
C18 C 0.8337(4) 1.0445(7) 0.3715(7) 0.065(2) Uani 1 1 d . .
H18A H 0.8876 1.0804 0.3610 0.078 Uiso 1 1 calc R U
H18B H 0.8149 1.0080 0.2857 0.078 Uiso 1 1 calc R U
H18C H 0.7988 1.1201 0.4011 0.078 Uiso 1 1 calc R U

loop_
_atom_site_aniso_label
_atom_site_aniso_U_11
_atom_site_aniso_U_22
_atom_site_aniso_U_33
_atom_site_aniso_U_23
_atom_site_aniso_U_13
_atom_site_aniso_U_12
S1 0.0542(11) 0.0478(9) 0.0495(9) 0.0131(9) -0.0054(10) -0.0076(9)
O1 0.056(3) 0.051(2) 0.026(2) 0.0001(19) 0.0035(19) 0.004(2)
N1 0.035(3) 0.042(3) 0.026(2) 0.002(2) 0.004(2) 0.007(3)
C1 0.041(4) 0.043(4) 0.039(3) 0.002(3) 0.004(3) 0.003(3)
C2 0.043(5) 0.066(5) 0.054(4) 0.011(4) 0.008(4) 0.002(4)
C3 0.042(4) 0.062(4) 0.059(4) 0.022(4) -0.010(4) -0.010(4)
C4 0.055(5) 0.052(4) 0.055(4) 0.000(4) -0.005(4) -0.009(4)
C5 0.047(4) 0.045(4) 0.048(4) 0.004(3) -0.003(3) 0.002(3)
C6 0.036(4) 0.035(3) 0.031(3) 0.010(3) 0.000(3) 0.000(3)
C7 0.040(4) 0.036(3) 0.027(3) -0.002(3) 0.000(2) 0.006(3)
C8 0.036(4) 0.030(3) 0.034(3) 0.004(3) -0.001(3) -0.005(3)
C9 0.037(4) 0.031(3) 0.031(3) -0.004(3) -0.005(3) -0.003(3)
C10 0.044(4) 0.044(4) 0.037(3) 0.004(3) -0.001(3) 0.003(3)
C11 0.057(5) 0.045(4) 0.060(4) 0.012(3) -0.006(4) 0.013(3)
C12 0.046(4) 0.047(4) 0.065(4) -0.003(4) 0.006(4) 0.007(3)
C13 0.049(4) 0.049(4) 0.045(4) 0.000(3) 0.006(3) 0.001(3)
C14 0.038(4) 0.045(4) 0.037(3) 0.004(3) 0.001(3) 0.002(3)
C15 0.039(4) 0.040(3) 0.034(3) 0.001(3) -0.001(3) 0.004(3)
C16 0.050(4) 0.039(3) 0.032(3) 0.004(3) -0.003(3) -0.001(3)
C17 0.052(4) 0.056(4) 0.079(5) 0.010(4) -0.002(4) -0.012(3)
C18 0.066(5) 0.059(4) 0.069(5) 0.017(4) 0.006(4) 0.000(4)

loop_
_atom_type_symbol
_atom_type_description
_atom_type_scat_dispersion_real
_atom_type_scat_dispersion_imag
_atom_type_scat_source
C C 0.0033 0.0016 'International Tables Vol C Tables 4.2.6.8 and 6.1.1.4'
H H 0.0000 0.0000 'International Tables Vol C Tables 4.2.6.8 and 6.1.1.4'
N N 0.0061 0.0033 'International Tables Vol C Tables 4.2.6.8 and 6.1.1.4'
O O 0.0106 0.0060 'International Tables Vol C Tables 4.2.6.8 and 6.1.1.4'
S S 0.1246 0.1234 'International Tables Vol C Tables 4.2.6.8 and 6.1.1.4'

loop_
_geom_angle_atom_site_label_1
_geom_angle_atom_site_label_2
_geom_angle_atom_site_label_3
_geom_angle
C16 S1 C17 100.3(3)
C8 N1 C7 121.9(4)
C8 N1 H01 119.0
C7 N1 H01 119.0
C2 C1 C6 121.3(6)
C2 C1 H1 119.4
C6 C1 H1 119.4
C1 C2 C3 120.1(6)
C1 C2 H2 119.9
C3 C2 H2 119.9
C4 C3 C2 119.4(6)
C4 C3 H3 120.3
C2 C3 H3 120.3
C3 C4 C5 120.4(6)
C3 C4 H4 119.8
C5 C4 H4 119.8
C6 C5 C4 120.6(6)
C6 C5 H5 119.7
C4 C5 H5 119.7
C5 C6 C1 118.2(6)
C5 C6 C7 122.1(5)
C1 C6 C7 119.6(5)
N1 C7 C6 113.8(4)
N1 C7 C15 109.5(4)
C6 C7 C15 109.7(4)
N1 C7 H7 107.9
C6 C7 H7 107.9
C15 C7 H7 107.9
O1 C8 N1 121.6(5)
O1 C8 C9 121.0(5)
N1 C8 C9 117.4(5)
C14 C9 C10 118.6(5)
C14 C9 C8 122.6(5)
C10 C9 C8 118.7(5)
C11 C10 C9 120.0(5)
C11 C10 H10 120.0
C9 C10 H10 120.0
C12 C11 C10 120.6(6)
C12 C11 H11 119.7
C10 C11 H11 119.7
C13 C12 C11 119.6(6)
C13 C12 H12 120.2
C11 C12 H12 120.2
C12 C13 C14 121.1(6)
C12 C13 H13 119.5
C14 C13 H13 119.5
C13 C14 C9 120.2(6)
C13 C14 H14 119.9
C9 C14 H14 119.9
C16 C15 C7 114.6(5)
C16 C15 H15A 108.6
C7 C15 H15A 108.6
C16 C15 H15B 108.6
C7 C15 H15B 108.6
H15A C15 H15B 107.6
C15 C16 S1 108.0(4)
C15 C16 H16A 110.1
S1 C16 H16A 110.1
C15 C16 H16B 110.1
S1 C16 H16B 110.1
H16A C16 H16B 108.4
C18 C17 S1 111.3(5)
C18 C17 H17A 109.4
S1 C17 H17A 109.4
C18 C17 H17B 109.4
S1 C17 H17B 109.4
H17A C17 H17B 108.0
C17 C18 H18A 109.5
C17 C18 H18B 109.5
H18A C18 H18B 109.5
C17 C18 H18C 109.5
H18A C18 H18C 109.5
H18B C18 H18C 109.5

loop_
_geom_bond_atom_site_label_1
_geom_bond_atom_site_label_2
_geom_bond_distance
S1 C16 1.812(5)
S1 C17 1.824(6)
O1 C8 1.239(6)
N1 C8 1.339(6)
N1 C7 1.464(7)
N1 H01 0.8800
C1 C2 1.378(8)
C1 C6 1.386(7)
C1 H1 0.9500
C2 C3 1.379(9)
C2 H2 0.9500
C3 C4 1.375(8)
C3 H3 0.9500
C4 C5 1.388(8)
C4 H4 0.9500
C5 C6 1.386(7)
C5 H5 0.9500
C6 C7 1.504(7)
C7 C15 1.538(7)
C7 H7 1.0000
C8 C9 1.489(8)
C9 C14 1.392(7)
C9 C10 1.394(7)
C10 C11 1.390(8)
C10 H10 0.9500
C11 C12 1.376(8)
C11 H11 0.9500
C12 C13 1.362(8)
C12 H12 0.9500
C13 C14 1.382(8)
C13 H13 0.9500
C14 H14 0.9500
C15 C16 1.523(7)
C15 H15A 0.9900
C15 H15B 0.9900
C16 H16A 0.9900
C16 H16B 0.9900
C17 C18 1.500(8)
C17 H17A 0.9900
C17 H17B 0.9900
C18 H18A 0.9800
C18 H18B 0.9800
C18 H18C 0.9800

loop_
_geom_torsion_atom_site_label_1
_geom_torsion_atom_site_label_2
_geom_torsion_atom_site_label_3
_geom_torsion_atom_site_label_4
_geom_torsion
C6 C1 C2 C3 0.8(9)
C1 C2 C3 C4 -0.7(9)
C2 C3 C4 C5 0.8(9)
C3 C4 C5 C6 -1.1(8)
C4 C5 C6 C1 1.2(8)
C4 C5 C6 C7 -174.8(5)
C2 C1 C6 C5 -1.1(8)
C2 C1 C6 C7 175.1(5)
C8 N1 C7 C6 -85.0(6)
C8 N1 C7 C15 151.8(5)
C5 C6 C7 N1 -37.1(7)
C1 C6 C7 N1 146.9(5)
C5 C6 C7 C15 86.0(6)
C1 C6 C7 C15 -90.0(6)
C7 N1 C8 O1 1.6(9)
C7 N1 C8 C9 -176.8(5)
O1 C8 C9 C14 -154.1(5)
N1 C8 C9 C14 24.3(8)
O1 C8 C9 C10 22.3(8)
N1 C8 C9 C10 -159.3(5)
C14 C9 C10 C11 0.8(8)
C8 C9 C10 C11 -175.8(5)
C9 C10 C11 C12 0.5(9)
C10 C11 C12 C13 -0.7(9)
C11 C12 C13 C14 -0.5(9)
C12 C13 C14 C9 1.9(9)
C10 C9 C14 C13 -2.0(8)
C8 C9 C14 C13 174.4(5)
N1 C7 C15 C16 -59.2(6)
C6 C7 C15 C16 175.2(5)
C7 C15 C16 S1 -176.2(4)
C17 S1 C16 C15 -173.3(4)
C16 S1 C17 C18 179.5(4)
